data_7004300
loop_
_publ_author_name
'Santillan, Guillermo A.'
'Carrano, Carl J.'

_publ_section_title
;
 Nickel(ii), copper(ii), and cobalt(ii) solid-state structures formed
 through hydrogen bonding with ditopic heteroscorpionate ligands
;
_journal_issue 30
_journal_name_full 'Dalton Transactions'
_journal_page_first 3995
_journal_page_last 4005
_journal_paper_doi 10.1039/B805253K
_journal_year 2008
_chemical_formula_sum 'C37 H38 Cu2 N8 O15 S2'
_chemical_formula_weight 1025.95
_chemical_name_systematic
;
?
;
_space_group_IT_number 2
_symmetry_cell_setting triclinic
_symmetry_space_group_name_Hall '-P 1'
_symmetry_space_group_name_H-M 'P -1'
_atom_sites_solution_hydrogens geom
_atom_sites_solution_primary direct
_atom_sites_solution_secondary difmap
_audit_creation_method SHELXL-97
_cell_angle_alpha 90.931(6)
_cell_angle_beta 107.725(6)
_cell_angle_gamma 107.444(6)
_cell_formula_units_Z 1
_cell_length_a 9.8250(10)
_cell_length_b 10.0588(10)
_cell_length_c 11.9426(12)
_cell_measurement_reflns_used 2977
_cell_measurement_temperature 240(2)
_cell_measurement_theta_max 25.24
_cell_measurement_theta_min 2.59
_cell_volume 1065.00(19)
_computing_cell_refinement 'Bruker SMART'
_computing_data_collection 'Bruker SMART'
_computing_data_reduction 'Bruker SAINT'
_computing_molecular_graphics 'Bruker SHELXTL'
_computing_publication_material 'Bruker SHELXTL'
_computing_structure_refinement 'SHELXL-97 (Sheldrick, 1997)'
_computing_structure_solution 'SHELXS-97 (Sheldrick, 1990)'
_diffrn_ambient_temperature 240(2)
_diffrn_measured_fraction_theta_full 0.967
_diffrn_measured_fraction_theta_max 0.967
_diffrn_measurement_device_type 'CCD area detector'
_diffrn_measurement_method 'phi and omega scans'
_diffrn_radiation_monochromator graphite
_diffrn_radiation_source 'fine-focus sealed tube'
_diffrn_radiation_type MoK\a
_diffrn_radiation_wavelength 0.71073
_diffrn_reflns_av_R_equivalents 0.0641
_diffrn_reflns_av_sigmaI/netI 0.0703
_diffrn_reflns_limit_h_max 12
_diffrn_reflns_limit_h_min -12
_diffrn_reflns_limit_k_max 12
_diffrn_reflns_limit_k_min -12
_diffrn_reflns_limit_l_max 15
_diffrn_reflns_limit_l_min -15
_diffrn_reflns_number 17185
_diffrn_reflns_theta_full 27.43
_diffrn_reflns_theta_max 27.43
_diffrn_reflns_theta_min 2.59
_exptl_absorpt_coefficient_mu 1.175
_exptl_absorpt_correction_T_max 0.7989
_exptl_absorpt_correction_T_min 0.7194
_exptl_absorpt_correction_type multi-scan
_exptl_absorpt_process_details SADABS
_exptl_crystal_colour blue
_exptl_crystal_density_diffrn 1.600
_exptl_crystal_density_meas ?
_exptl_crystal_density_method .
_exptl_crystal_description block
_exptl_crystal_F_000 526
_exptl_crystal_size_max 0.30
_exptl_crystal_size_mid 0.30
_exptl_crystal_size_min 0.20
_refine_diff_density_max 0.685
_refine_diff_density_min -0.537
_refine_diff_density_rms 0.121
_refine_ls_extinction_method none
_refine_ls_goodness_of_fit_ref 1.047
_refine_ls_hydrogen_treatment constr
_refine_ls_matrix_type full
_refine_ls_number_parameters 295
_refine_ls_number_reflns 4701
_refine_ls_number_restraints 0
_refine_ls_restrained_S_all 1.047
_refine_ls_R_factor_all 0.0943
_refine_ls_R_factor_gt 0.0595
_refine_ls_shift/su_max 0.006
_refine_ls_shift/su_mean 0.000
_refine_ls_structure_factor_coef Fsqd
_refine_ls_weighting_details 'calc w=1/[\s^2^(Fo^2^)+(0.0941P)^2^+1.5241P] where P=(Fo^2^+2Fc^2^)/3'
_refine_ls_weighting_scheme calc
_refine_ls_wR_factor_gt 0.1608
_refine_ls_wR_factor_ref 0.1811
_reflns_number_gt 3256
_reflns_number_total 4701
_reflns_threshold_expression >2sigma(I)
_cod_data_source_file B805253K.txt
_cod_data_source_block gs68
_cod_depositor_comments
;
The following automatic conversions were performed:
'_symmetry_cell_setting' value 'Triclinic' changed to 'triclinic'
according to '/home/saulius/struct/CIF-dictionaries/cif_core.dic'
dictionary named 'cif_core.dic' version 2.4.1 from 2010-06-29.

Automatic conversion script
Id: cif_fix_enum 1527 2010-12-29 10:47:43Z saulius 
;
_cod_original_cell_volume 1064.99(19)
_cod_original_sg_symbol_H-M P-1
_cod_database_code 7004300

loop_
_symmetry_equiv_pos_as_xyz
'x, y, z'
'-x, -y, -z'

loop_
_atom_site_label
_atom_site_type_symbol
_atom_site_fract_x
_atom_site_fract_y
_atom_site_fract_z
_atom_site_U_iso_or_equiv
_atom_site_adp_type
_atom_site_occupancy
_atom_site_symmetry_multiplicity
_atom_site_calc_flag
_atom_site_refinement_flags
_atom_site_disorder_assembly
_atom_site_disorder_group
Cu1 Cu 0.58550(6) 0.63656(5) 0.87089(5) 0.0252(2) Uani 1 1 d . . .
N1 N 0.7496(4) 0.6184(4) 0.8169(3) 0.0222(8) Uani 1 1 d . . .
N2 N 0.8283(4) 0.7248(4) 0.7676(3) 0.0206(8) Uani 1 1 d . . .
N3 N 0.6739(4) 0.8434(4) 0.9017(3) 0.0193(8) Uani 1 1 d . . .
N4 N 0.7725(4) 0.9131(4) 0.8460(3) 0.0187(8) Uani 1 1 d . . .
S1 S 0.32552(13) 0.46200(12) 0.84410(11) 0.0257(3) Uani 1 1 d . . .
O1 O 0.1751(4) 0.9126(4) 0.4464(3) 0.0381(9) Uani 1 1 d . . .
O2 O 0.3227(4) 1.0202(4) 0.6252(3) 0.0341(8) Uani 1 1 d . . .
O3 O 0.3796(4) 0.6185(3) 0.8755(3) 0.0328(8) Uani 1 1 d . . .
O4 O 0.4570(4) 0.4389(3) 0.8196(3) 0.0330(8) Uani 1 1 d . . .
O5 O 0.2960(4) 0.3896(4) 0.9425(3) 0.0363(9) Uani 1 1 d . . .
O6 O 0.1935(4) 0.4182(4) 0.7393(3) 0.0404(9) Uani 1 1 d . . .
C1 C 1.0522(6) 0.7934(6) 0.6975(5) 0.0410(13) Uani 1 1 d . . .
H1A H 1.0208 0.8743 0.6788 0.061 Uiso 1 1 calc R . .
H1B H 1.0505 0.7457 0.6265 0.061 Uiso 1 1 calc R . .
H1C H 1.1527 0.8224 0.7529 0.061 Uiso 1 1 calc R . .
C2 C 0.9469(5) 0.6962(5) 0.7509(4) 0.0247(10) Uani 1 1 d . . .
C3 C 0.9453(6) 0.5696(5) 0.7915(4) 0.0294(11) Uani 1 1 d . . .
H3A H 1.0138 0.5225 0.7927 0.035 Uiso 1 1 calc R . .
C4 C 0.8219(6) 0.5252(5) 0.8307(4) 0.0252(10) Uani 1 1 d . . .
C5 C 0.7711(7) 0.3943(5) 0.8856(5) 0.0370(13) Uani 1 1 d . . .
H5B H 0.6816 0.3914 0.9037 0.055 Uiso 1 1 calc R . .
H5C H 0.8493 0.3938 0.9571 0.055 Uiso 1 1 calc R . .
H5D H 0.7500 0.3137 0.8312 0.055 Uiso 1 1 calc R . .
C6 C 0.9654(5) 1.1454(5) 0.8564(5) 0.0301(11) Uani 1 1 d . . .
H6B H 0.9748 1.0995 0.7893 0.045 Uiso 1 1 calc R . .
H6C H 1.0603 1.1732 0.9192 0.045 Uiso 1 1 calc R . .
H6D H 0.9366 1.2269 0.8343 0.045 Uiso 1 1 calc R . .
C7 C 0.8471(5) 1.0462(4) 0.8977(4) 0.0210(9) Uani 1 1 d . . .
C8 C 0.7951(5) 1.0631(4) 0.9884(4) 0.0249(10) Uani 1 1 d . . .
H8A H 0.8246 1.1445 1.0399 0.030 Uiso 1 1 calc R . .
C9 C 0.6879(5) 0.9341(4) 0.9897(4) 0.0224(9) Uani 1 1 d . . .
C10 C 0.6032(6) 0.8944(5) 1.0749(4) 0.0315(11) Uani 1 1 d . . .
H10A H 0.5375 0.7992 1.0524 0.047 Uiso 1 1 calc R . .
H10B H 0.5445 0.9556 1.0742 0.047 Uiso 1 1 calc R . .
H10C H 0.6731 0.9028 1.1530 0.047 Uiso 1 1 calc R . .
C11 C 0.7754(5) 0.8442(4) 0.7394(4) 0.0206(9) Uani 1 1 d . . .
H11A H 0.8490 0.9113 0.7107 0.025 Uiso 1 1 calc R . .
C12 C 0.6241(5) 0.8039(4) 0.6413(4) 0.0220(9) Uani 1 1 d . . .
C13 C 0.5242(5) 0.8766(4) 0.6372(4) 0.0217(9) Uani 1 1 d . . .
H13A H 0.5449 0.9445 0.6991 0.026 Uiso 1 1 calc R . .
C14 C 0.3929(5) 0.8491(4) 0.5410(4) 0.0230(10) Uani 1 1 d . . .
C15 C 0.2854(6) 0.9288(5) 0.5326(4) 0.0288(11) Uani 1 1 d . . .
C16 C 0.3628(6) 0.7452(6) 0.4499(5) 0.0390(13) Uani 1 1 d . . .
H16A H 0.2736 0.7235 0.3865 0.047 Uiso 1 1 calc R . .
C17 C 0.4634(7) 0.6745(6) 0.4527(5) 0.0466(15) Uani 1 1 d . . .
H17A H 0.4437 0.6075 0.3903 0.056 Uiso 1 1 calc R . .
C18 C 0.5930(6) 0.7031(5) 0.5478(4) 0.0327(12) Uani 1 1 d . . .
H18A H 0.6607 0.6546 0.5498 0.039 Uiso 1 1 calc R . .
O7 O 0.1381(4) 0.1607(4) 0.6148(4) 0.0521(11) Uani 1 1 d . . .
O8 O 1.0000 0.5000 0.5000 0.290(14) Uani 1 2 d S . .
C19 C 0.854(3) 0.546(2) 0.487(2) 0.113(8) Uani 0.50 1 d P . .

loop_
_atom_site_aniso_label
_atom_site_aniso_U_11
_atom_site_aniso_U_22
_atom_site_aniso_U_33
_atom_site_aniso_U_23
_atom_site_aniso_U_13
_atom_site_aniso_U_12
Cu1 0.0234(3) 0.0206(3) 0.0337(4) 0.0052(2) 0.0143(3) 0.0050(2)
N1 0.025(2) 0.0198(18) 0.027(2) 0.0091(15) 0.0138(17) 0.0088(15)
N2 0.023(2) 0.0203(17) 0.0222(19) 0.0084(14) 0.0120(16) 0.0077(15)
N3 0.0198(19) 0.0193(17) 0.0190(18) 0.0036(14) 0.0091(16) 0.0035(14)
N4 0.0172(18) 0.0175(17) 0.0208(19) 0.0022(14) 0.0094(15) 0.0018(14)
S1 0.0214(6) 0.0250(6) 0.0285(6) 0.0043(5) 0.0080(5) 0.0042(5)
O1 0.0253(19) 0.053(2) 0.029(2) 0.0057(17) 0.0005(16) 0.0107(17)
O2 0.031(2) 0.045(2) 0.0274(19) 0.0008(16) 0.0060(16) 0.0172(16)
O3 0.0272(18) 0.0242(17) 0.047(2) 0.0030(15) 0.0146(17) 0.0061(14)
O4 0.0306(19) 0.0240(16) 0.046(2) -0.0009(15) 0.0196(17) 0.0045(14)
O5 0.032(2) 0.0353(19) 0.038(2) 0.0110(16) 0.0150(17) 0.0025(15)
O6 0.033(2) 0.042(2) 0.037(2) 0.0023(17) 0.0010(17) 0.0095(17)
C1 0.030(3) 0.051(3) 0.052(4) 0.015(3) 0.030(3) 0.011(2)
C2 0.021(2) 0.033(2) 0.025(2) 0.0029(19) 0.013(2) 0.0101(19)
C3 0.028(3) 0.038(3) 0.031(3) 0.008(2) 0.016(2) 0.016(2)
C4 0.032(3) 0.027(2) 0.024(2) 0.0062(18) 0.013(2) 0.015(2)
C5 0.050(3) 0.030(3) 0.049(3) 0.018(2) 0.029(3) 0.026(2)
C6 0.024(2) 0.021(2) 0.042(3) 0.005(2) 0.012(2) 0.0007(19)
C7 0.017(2) 0.0178(19) 0.026(2) 0.0066(17) 0.0034(19) 0.0056(17)
C8 0.033(3) 0.019(2) 0.020(2) 0.0011(17) 0.005(2) 0.0072(19)
C9 0.024(2) 0.021(2) 0.023(2) 0.0066(17) 0.0052(19) 0.0114(18)
C10 0.044(3) 0.032(2) 0.028(3) 0.007(2) 0.022(2) 0.016(2)
C11 0.022(2) 0.018(2) 0.022(2) 0.0073(17) 0.0086(19) 0.0060(17)
C12 0.024(2) 0.019(2) 0.020(2) 0.0061(17) 0.0071(19) 0.0032(17)
C13 0.024(2) 0.023(2) 0.019(2) 0.0052(17) 0.0096(19) 0.0055(18)
C14 0.023(2) 0.023(2) 0.020(2) 0.0062(17) 0.0060(19) 0.0044(18)
C15 0.028(3) 0.032(2) 0.028(3) 0.011(2) 0.014(2) 0.005(2)
C16 0.034(3) 0.041(3) 0.028(3) -0.005(2) -0.002(2) 0.005(2)
C17 0.056(4) 0.038(3) 0.037(3) -0.013(2) -0.002(3) 0.019(3)
C18 0.040(3) 0.027(2) 0.029(3) 0.000(2) 0.006(2) 0.013(2)
O7 0.032(2) 0.055(3) 0.066(3) -0.012(2) 0.005(2) 0.0236(19)
O8 0.56(5) 0.21(2) 0.191(18) 0.032(14) 0.14(2) 0.23(3)
C19 0.16(2) 0.092(15) 0.115(17) 0.002(13) 0.083(17) 0.034(14)

loop_
_atom_type_symbol
_atom_type_description
_atom_type_scat_dispersion_real
_atom_type_scat_dispersion_imag
_atom_type_scat_source
C C 0.0033 0.0016 'International Tables Vol C Tables 4.2.6.8 and 6.1.1.4'
H H 0.0000 0.0000 'International Tables Vol C Tables 4.2.6.8 and 6.1.1.4'
N N 0.0061 0.0033 'International Tables Vol C Tables 4.2.6.8 and 6.1.1.4'
O O 0.0106 0.0060 'International Tables Vol C Tables 4.2.6.8 and 6.1.1.4'
S S 0.1246 0.1234 'International Tables Vol C Tables 4.2.6.8 and 6.1.1.4'
Cu Cu 0.3201 1.2651 'International Tables Vol C Tables 4.2.6.8 and 6.1.1.4'

loop_
_geom_angle_atom_site_label_1
_geom_angle_atom_site_label_2
_geom_angle_atom_site_label_3
_geom_angle
_geom_angle_site_symmetry_1
_geom_angle_site_symmetry_3
_geom_angle_publ_flag
N1 Cu1 O4 95.26(15) . . ?
N1 Cu1 N3 92.39(15) . . ?
O4 Cu1 N3 167.44(15) . . ?
N1 Cu1 O3 161.52(16) . . ?
O4 Cu1 O3 71.50(14) . . ?
N3 Cu1 O3 98.67(14) . . ?
N1 Cu1 O5 92.38(15) . 2_667 ?
O4 Cu1 O5 97.45(14) . 2_667 ?
N3 Cu1 O5 92.16(14) . 2_667 ?
O3 Cu1 O5 101.89(15) . 2_667 ?
N1 Cu1 S1 130.42(11) . . ?
O4 Cu1 S1 35.63(10) . . ?
N3 Cu1 S1 134.65(11) . . ?
O3 Cu1 S1 36.06(10) . . ?
O5 Cu1 S1 99.11(9) 2_667 . ?
C4 N1 N2 105.5(4) . . ?
C4 N1 Cu1 132.5(3) . . ?
N2 N1 Cu1 121.4(3) . . ?
C2 N2 N1 110.8(4) . . ?
C2 N2 C11 130.0(4) . . ?
N1 N2 C11 119.2(4) . . ?
C9 N3 N4 106.1(3) . . ?
C9 N3 Cu1 131.7(3) . . ?
N4 N3 Cu1 120.0(3) . . ?
C7 N4 N3 111.2(3) . . ?
C7 N4 C11 129.2(4) . . ?
N3 N4 C11 119.3(3) . . ?
O6 S1 O5 110.9(2) . . ?
O6 S1 O4 110.6(2) . . ?
O5 S1 O4 111.0(2) . . ?
O6 S1 O3 111.2(2) . . ?
O5 S1 O3 111.2(2) . . ?
O4 S1 O3 101.7(2) . . ?
O6 S1 Cu1 129.14(17) . . ?
O5 S1 Cu1 119.96(16) . . ?
O4 S1 Cu1 50.67(13) . . ?
O3 S1 Cu1 51.35(14) . . ?
S1 O3 Cu1 92.59(17) . . ?
S1 O4 Cu1 93.70(17) . . ?
S1 O5 Cu1 140.8(2) . 2_667 ?
N2 C2 C3 106.3(4) . . ?
N2 C2 C1 122.5(4) . . ?
C3 C2 C1 131.1(4) . . ?
C2 C3 C4 106.8(4) . . ?
N1 C4 C3 110.5(4) . . ?
N1 C4 C5 121.2(4) . . ?
C3 C4 C5 128.2(5) . . ?
N4 C7 C8 106.5(4) . . ?
N4 C7 C6 122.5(4) . . ?
C8 C7 C6 131.0(4) . . ?
C7 C8 C9 107.0(4) . . ?
N3 C9 C8 109.2(4) . . ?
N3 C9 C10 122.1(4) . . ?
C8 C9 C10 128.7(4) . . ?
N2 C11 N4 109.8(3) . . ?
N2 C11 C12 112.3(3) . . ?
N4 C11 C12 112.3(4) . . ?
C13 C12 C18 119.5(4) . . ?
C13 C12 C11 120.6(4) . . ?
C18 C12 C11 119.5(4) . . ?
C12 C13 C14 120.5(4) . . ?
C13 C14 C16 118.8(5) . . ?
C13 C14 C15 121.6(4) . . ?
C16 C14 C15 119.6(4) . . ?
O1 C15 O2 123.1(5) . . ?
O1 C15 C14 122.7(5) . . ?
O2 C15 C14 114.1(4) . . ?
C17 C16 C14 120.8(5) . . ?
C16 C17 C18 119.8(5) . . ?
C17 C18 C12 120.6(5) . . ?
C19 O8 C19 180.0(18) . 2_766 ?

loop_
_geom_bond_atom_site_label_1
_geom_bond_atom_site_label_2
_geom_bond_distance
_geom_bond_site_symmetry_2
_geom_bond_publ_flag
Cu1 N1 1.963(4) . ?
Cu1 O4 1.977(3) . ?
Cu1 N3 1.979(3) . ?
Cu1 O3 1.994(4) . ?
Cu1 O5 2.239(4) 2_667 ?
Cu1 S1 2.5505(13) . ?
N1 C4 1.321(6) . ?
N1 N2 1.375(5) . ?
N2 C2 1.350(6) . ?
N2 C11 1.451(5) . ?
N3 C9 1.326(6) . ?
N3 N4 1.369(5) . ?
N4 C7 1.349(5) . ?
N4 C11 1.452(5) . ?
S1 O6 1.447(4) . ?
S1 O5 1.451(4) . ?
S1 O4 1.489(4) . ?
S1 O3 1.503(3) . ?
O1 C15 1.213(6) . ?
O2 C15 1.312(6) . ?
O5 Cu1 2.239(4) 2_667 ?
C1 C2 1.500(7) . ?
C2 C3 1.367(7) . ?
C3 C4 1.384(7) . ?
C4 C5 1.499(6) . ?
C6 C7 1.503(6) . ?
C7 C8 1.359(7) . ?
C8 C9 1.409(6) . ?
C9 C10 1.489(7) . ?
C11 C12 1.520(6) . ?
C12 C13 1.379(6) . ?
C12 C18 1.392(6) . ?
C13 C14 1.391(6) . ?
C14 C16 1.395(7) . ?
C14 C15 1.487(7) . ?
C16 C17 1.372(8) . ?
C17 C18 1.373(7) . ?
O8 C19 1.60(3) . ?
O8 C19 1.60(3) 2_766 ?
